data_1511717
loop_
_publ_author_name
'Ballou, R.'
'Pop, V.'
'Mincic, A.'
'Burzo, E.'

_publ_section_title
;
 Magnetic properties of (Gdx Y1-x) Co2 B2 compounds
;
_journal_name_full 'Journal of Magnetism and Magnetic Materials'
_journal_page_first L285
_journal_page_last L289
_journal_paper_doi 10.1016/0304-8853(93)90427-4
_journal_volume 118
_journal_year 1993
_chemical_formula_sum 'B4 Co4 Gd Y'
_chemical_name_systematic 'Co4 Gd Y B4'
_space_group_IT_number 139
_symmetry_space_group_name_Hall '-I 4 2'
_symmetry_space_group_name_H-M 'I 4/m m m'
_cell_angle_alpha 90
_cell_angle_beta 90
_cell_angle_gamma 90
_cell_formula_units_Z 1
_cell_length_a 3.566
_cell_length_b 3.566
_cell_length_c 9.4
_cell_volume 119.534
_citation_journal_id_ASTM JMMMDC
_cod_data_source_file boron4-x_40.cif
_cod_data_source_block B4Co4Gd1Y1
_cod_original_cell_volume 119.5337
_cod_original_formula_sum 'B4 Co4 Gd1 Y1'
_cod_database_code 1511717

loop_
_symmetry_equiv_pos_as_xyz
x,y,z
-y,x,z
-x,-y,z
y,-x,z
x,-y,-z
y,x,-z
-x,y,-z
-y,-x,-z
-x,-y,-z
y,-x,-z
x,y,-z
-y,x,-z
-x,y,z
-y,-x,z
x,-y,z
y,x,z
x+1/2,y+1/2,z+1/2
-y+1/2,x+1/2,z+1/2
-x+1/2,-y+1/2,z+1/2
y+1/2,-x+1/2,z+1/2
x+1/2,-y+1/2,-z+1/2
y+1/2,x+1/2,-z+1/2
-x+1/2,y+1/2,-z+1/2
-y+1/2,-x+1/2,-z+1/2
-x+1/2,-y+1/2,-z+1/2
y+1/2,-x+1/2,-z+1/2
x+1/2,y+1/2,-z+1/2
-y+1/2,x+1/2,-z+1/2
-x+1/2,y+1/2,z+1/2
-y+1/2,-x+1/2,z+1/2
x+1/2,-y+1/2,z+1/2
y+1/2,x+1/2,z+1/2

loop_
_atom_site_label
_atom_site_type_symbol
_atom_site_fract_x
_atom_site_fract_y
_atom_site_fract_z
_atom_site_occupancy
_atom_site_U_iso_or_equiv
B1 B 0 0 0.375 1 0.0
Gd1 Gd 0 0 0 0.5 0.0
Co1 Co 0 0.5 0.25 1 0.0
Y1 Y 0 0 0 0.5 0.0
